data_7025597
loop_
_publ_author_name
'Ye, Wei-Ping'
'Shi, Xin-Cui'
'Li, Bai-Xiang'
'Liu, Jing-Yu'
'Li, Yue-Sheng'
'Cheng, Yan-Xiang'
'Hu, Ning-Hai'

_publ_section_title
;
 Synthesis and characterization of the titanium complexes bearing two
 \b-enaminoketonato ligands with electron withdrawing groups/modified
 phenyls and their behaviors for ethylene (co-)polymerization.
;
_journal_issue 38
_journal_name_full 'Dalton transactions (Cambridge, England : 2003)'
_journal_page_first 9000
_journal_page_last 9007
_journal_paper_doi 10.1039/c001987a
_journal_volume 39
_journal_year 2010
_chemical_formula_sum 'C32 H18 Cl6 F6 N2 O2 Ti'
_chemical_formula_weight 837.08
_chemical_name_systematic
;
?
;
_space_group_IT_number 61
_symmetry_cell_setting orthorhombic
_symmetry_space_group_name_Hall '-P 2ac 2ab'
_symmetry_space_group_name_H-M 'P b c a'
_atom_sites_solution_hydrogens geom
_atom_sites_solution_primary direct
_atom_sites_solution_secondary difmap
_audit_creation_method SHELXL-97
_cell_angle_alpha 90.00
_cell_angle_beta 90.00
_cell_angle_gamma 90.00
_cell_formula_units_Z 4
_cell_length_a 10.9398(6)
_cell_length_b 13.7340(8)
_cell_length_c 22.5112(13)
_cell_measurement_reflns_used 7201
_cell_measurement_temperature 187(2)
_cell_measurement_theta_max 25.35
_cell_measurement_theta_min 2.55
_cell_volume 3382.2(3)
_computing_cell_refinement 'Bruker SMART'
_computing_data_collection 'Bruker SMART'
_computing_data_reduction 'Bruker SAINT'
_computing_molecular_graphics 'Bruker SHELXTL'
_computing_publication_material 'Bruker SHELXTL'
_computing_structure_refinement 'SHELXL-97 (Sheldrick, 1997)'
_computing_structure_solution 'SHELXS-97 (Sheldrick, 1990)'
_diffrn_ambient_temperature 187(2)
_diffrn_measured_fraction_theta_full 0.999
_diffrn_measured_fraction_theta_max 0.999
_diffrn_measurement_device_type 'CCD area detector'
_diffrn_measurement_method 'phi and omega scans'
_diffrn_radiation_monochromator graphite
_diffrn_radiation_source 'fine-focus sealed tube'
_diffrn_radiation_type MoK\a
_diffrn_radiation_wavelength 0.71073
_diffrn_reflns_av_R_equivalents 0.0200
_diffrn_reflns_av_sigmaI/netI 0.0142
_diffrn_reflns_limit_h_max 13
_diffrn_reflns_limit_h_min -11
_diffrn_reflns_limit_k_max 16
_diffrn_reflns_limit_k_min -15
_diffrn_reflns_limit_l_max 27
_diffrn_reflns_limit_l_min -22
_diffrn_reflns_number 16839
_diffrn_reflns_theta_full 25.35
_diffrn_reflns_theta_max 25.35
_diffrn_reflns_theta_min 1.81
_exptl_absorpt_coefficient_mu 0.795
_exptl_absorpt_correction_T_max 0.9428
_exptl_absorpt_correction_T_min 0.8040
_exptl_absorpt_correction_type multi-scan
_exptl_absorpt_process_details '(SADABS; Sheldrick, 1996)'
_exptl_crystal_colour black
_exptl_crystal_density_diffrn 1.644
_exptl_crystal_density_method 'not measured'
_exptl_crystal_description block
_exptl_crystal_F_000 1672
_exptl_crystal_size_max 0.29
_exptl_crystal_size_mid 0.18
_exptl_crystal_size_min 0.08
_refine_diff_density_max 1.154
_refine_diff_density_min -0.706
_refine_diff_density_rms 0.074
_refine_ls_extinction_method none
_refine_ls_goodness_of_fit_ref 1.053
_refine_ls_hydrogen_treatment constr
_refine_ls_matrix_type full
_refine_ls_number_parameters 223
_refine_ls_number_reflns 3097
_refine_ls_number_restraints 0
_refine_ls_restrained_S_all 1.053
_refine_ls_R_factor_all 0.0509
_refine_ls_R_factor_gt 0.0451
_refine_ls_shift/su_max 0.001
_refine_ls_shift/su_mean 0.000
_refine_ls_structure_factor_coef Fsqd
_refine_ls_weighting_details 'calc w=1/[\s^2^(Fo^2^)+(0.0644P)^2^+4.7597P] where P=(Fo^2^+2Fc^2^)/3'
_refine_ls_weighting_scheme calc
_refine_ls_wR_factor_gt 0.1188
_refine_ls_wR_factor_ref 0.1251
_reflns_number_gt 2723
_reflns_number_total 3097
_reflns_threshold_expression >2sigma(I)
_cod_data_source_file c001987a.txt
_cod_data_source_block r313(2s)
_cod_depositor_comments
;
The following automatic conversions were performed:

'_symmetry_cell_setting' value 'Orthorhombic' changed to
'orthorhombic' according to
/home/saulius/struct/CIF-dictionaries/cif_core.dic dictionary named
'cif_core.dic' version 2.4.2 from
2011-04-26.

'_exptl_absorpt_correction_type' value 'Multi-scan'
changed to 'multi-scan' according to
/home/saulius/struct/CIF-dictionaries/cif_core.dic dictionary named
'cif_core.dic' version 2.4.2 from 2011-04-26.

Automatic conversion script
Id: cif_fix_values 1891 2012-01-12 08:04:46Z andrius 
;
_cod_original_sg_symbol_H-M Pbca
_cod_database_code 7025597

loop_
_symmetry_equiv_pos_as_xyz
'x, y, z'
'-x+1/2, -y, z+1/2'
'-x, y+1/2, -z+1/2'
'x+1/2, -y+1/2, -z'
'-x, -y, -z'
'x-1/2, y, -z-1/2'
'x, -y-1/2, z-1/2'
'-x-1/2, y-1/2, z'

loop_
_atom_site_label
_atom_site_type_symbol
_atom_site_fract_x
_atom_site_fract_y
_atom_site_fract_z
_atom_site_U_iso_or_equiv
_atom_site_adp_type
_atom_site_occupancy
_atom_site_symmetry_multiplicity
_atom_site_calc_flag
_atom_site_refinement_flags
Ti1 Ti 0.0000 0.5000 1.0000 0.02716(19) Uani 1 2 d S
O1 O 0.04519(19) 0.61234(13) 1.04355(8) 0.0335(4) Uani 1 1 d .
N1 N 0.0565(2) 0.58338(15) 0.92427(9) 0.0264(5) Uani 1 1 d .
Cl1 Cl 0.19479(7) 0.43958(6) 1.01070(4) 0.0446(2) Uani 1 1 d .
Cl2 Cl -0.08501(9) 0.87690(7) 1.04810(4) 0.0603(3) Uani 1 1 d .
Cl3 Cl 0.29352(8) 0.64556(6) 1.11382(4) 0.0507(2) Uani 1 1 d .
F1 F 0.1435(3) 0.82011(16) 0.87388(9) 0.0891(9) Uani 1 1 d .
F2 F 0.2185(2) 0.68551(18) 0.83997(9) 0.0662(6) Uani 1 1 d .
F3 F 0.0309(2) 0.72239(15) 0.82784(8) 0.0602(6) Uani 1 1 d .
C1 C -0.0653(3) 0.5288(3) 0.83981(13) 0.0430(7) Uani 1 1 d .
H1 H -0.1315 0.5675 0.8535 0.052 Uiso 1 1 calc R
C2 C -0.0787(4) 0.4706(3) 0.78968(15) 0.0567(10) Uani 1 1 d .
H2 H -0.1540 0.4701 0.7687 0.068 Uiso 1 1 calc R
C3 C 0.0172(4) 0.4137(2) 0.77042(14) 0.0569(10) Uani 1 1 d .
H3 H 0.0079 0.3742 0.7361 0.068 Uiso 1 1 calc R
C4 C 0.1250(4) 0.4138(2) 0.80047(14) 0.0539(9) Uani 1 1 d .
H4 H 0.1903 0.3737 0.7872 0.065 Uiso 1 1 calc R
C5 C 0.1407(3) 0.4722(2) 0.85050(12) 0.0417(7) Uani 1 1 d .
H5 H 0.2162 0.4722 0.8713 0.050 Uiso 1 1 calc R
C6 C 0.0450(3) 0.52996(18) 0.86940(11) 0.0285(6) Uani 1 1 d .
C7 C 0.0921(3) 0.6745(2) 0.92533(12) 0.0361(6) Uani 1 1 d .
C8 C 0.1058(3) 0.7322(2) 0.97698(13) 0.0434(8) Uani 1 1 d .
H8 H 0.1316 0.7978 0.9723 0.052 Uiso 1 1 calc R
C9 C 0.0841(2) 0.69901(19) 1.03292(12) 0.0299(6) Uani 1 1 d .
C10 C 0.1009(2) 0.7613(2) 1.08701(11) 0.0309(6) Uani 1 1 d .
C11 C 0.0259(3) 0.8409(2) 1.09894(13) 0.0397(7) Uani 1 1 d .
C12 C 0.0361(3) 0.8932(2) 1.15124(14) 0.0480(8) Uani 1 1 d .
H12 H -0.0162 0.9471 1.1586 0.058 Uiso 1 1 calc R
C13 C 0.1233(3) 0.8663(2) 1.19276(14) 0.0478(8) Uani 1 1 d .
H13 H 0.1291 0.9008 1.2292 0.057 Uiso 1 1 calc R
C14 C 0.2021(3) 0.7895(2) 1.18154(13) 0.0427(7) Uani 1 1 d .
H14 H 0.2633 0.7722 1.2096 0.051 Uiso 1 1 calc R
C15 C 0.1904(3) 0.7384(2) 1.12882(12) 0.0353(6) Uani 1 1 d .
C16 C 0.1212(4) 0.7270(2) 0.86605(14) 0.0475(8) Uani 1 1 d .

loop_
_atom_site_aniso_label
_atom_site_aniso_U_11
_atom_site_aniso_U_22
_atom_site_aniso_U_33
_atom_site_aniso_U_23
_atom_site_aniso_U_13
_atom_site_aniso_U_12
Ti1 0.0331(4) 0.0209(3) 0.0275(4) 0.0009(2) 0.0012(3) -0.0016(3)
O1 0.0527(12) 0.0257(9) 0.0222(9) -0.0021(7) 0.0007(8) -0.0074(9)
N1 0.0330(11) 0.0264(11) 0.0198(10) -0.0010(8) 0.0010(9) -0.0021(9)
Cl1 0.0375(4) 0.0502(5) 0.0461(4) 0.0047(3) 0.0028(3) 0.0109(3)
Cl2 0.0647(6) 0.0713(6) 0.0450(5) -0.0121(4) -0.0121(4) 0.0214(5)
Cl3 0.0493(5) 0.0514(5) 0.0516(5) -0.0092(4) -0.0099(4) 0.0060(4)
F1 0.178(3) 0.0492(12) 0.0402(11) -0.0005(9) 0.0217(14) -0.0506(16)
F2 0.0624(13) 0.0954(17) 0.0407(11) 0.0145(11) 0.0168(10) -0.0127(12)
F3 0.0879(15) 0.0545(12) 0.0381(10) 0.0171(9) -0.0013(10) 0.0026(11)
C1 0.0440(17) 0.0563(19) 0.0286(15) -0.0032(14) -0.0015(13) -0.0015(15)
C2 0.059(2) 0.078(3) 0.0329(17) -0.0038(17) -0.0097(15) -0.024(2)
C3 0.100(3) 0.0431(18) 0.0278(16) -0.0090(14) 0.0061(18) -0.0222(19)
C4 0.092(3) 0.0386(17) 0.0311(16) -0.0042(13) 0.0127(18) 0.0119(18)
C5 0.0553(19) 0.0424(16) 0.0273(14) -0.0007(12) 0.0021(13) 0.0115(14)
C6 0.0405(15) 0.0243(12) 0.0207(12) 0.0013(10) 0.0028(11) -0.0040(11)
C7 0.0480(17) 0.0349(14) 0.0254(14) 0.0000(11) 0.0051(12) -0.0094(13)
C8 0.069(2) 0.0317(15) 0.0300(14) -0.0031(12) 0.0079(14) -0.0212(14)
C9 0.0332(14) 0.0302(13) 0.0263(13) -0.0044(11) 0.0006(11) -0.0058(11)
C10 0.0382(15) 0.0309(13) 0.0235(12) -0.0022(11) 0.0040(11) -0.0105(11)
C11 0.0464(17) 0.0419(16) 0.0308(14) -0.0046(12) -0.0012(13) -0.0029(13)
C12 0.064(2) 0.0432(18) 0.0372(17) -0.0127(14) 0.0021(15) 0.0056(16)
C13 0.068(2) 0.0461(17) 0.0289(15) -0.0123(13) 0.0015(15) -0.0100(16)
C14 0.0568(19) 0.0433(17) 0.0280(14) -0.0015(13) -0.0070(13) -0.0125(14)
C15 0.0435(16) 0.0316(14) 0.0309(14) -0.0021(12) 0.0017(12) -0.0078(12)
C16 0.070(2) 0.0393(17) 0.0335(16) -0.0072(13) 0.0154(16) -0.0192(16)

loop_
_atom_type_symbol
_atom_type_description
_atom_type_scat_dispersion_real
_atom_type_scat_dispersion_imag
_atom_type_scat_source
C C 0.0033 0.0016 'International Tables Vol C Tables 4.2.6.8 and 6.1.1.4'
H H 0.0000 0.0000 'International Tables Vol C Tables 4.2.6.8 and 6.1.1.4'
N N 0.0061 0.0033 'International Tables Vol C Tables 4.2.6.8 and 6.1.1.4'
O O 0.0106 0.0060 'International Tables Vol C Tables 4.2.6.8 and 6.1.1.4'
F F 0.0171 0.0103 'International Tables Vol C Tables 4.2.6.8 and 6.1.1.4'
Cl Cl 0.1484 0.1585 'International Tables Vol C Tables 4.2.6.8 and 6.1.1.4'
Ti Ti 0.2776 0.4457 'International Tables Vol C Tables 4.2.6.8 and 6.1.1.4'

loop_
_geom_angle_atom_site_label_1
_geom_angle_atom_site_label_2
_geom_angle_atom_site_label_3
_geom_angle
_geom_angle_site_symmetry_1
_geom_angle_site_symmetry_3
O1 Ti1 O1 180.000(1) 5_567 .
O1 Ti1 N1 95.66(8) 5_567 .
O1 Ti1 N1 84.34(8) . .
O1 Ti1 N1 84.34(8) 5_567 5_567
O1 Ti1 N1 95.66(8) . 5_567
N1 Ti1 N1 180.000(1) . 5_567
O1 Ti1 Cl1 90.12(7) 5_567 .
O1 Ti1 Cl1 89.88(7) . .
N1 Ti1 Cl1 90.51(6) . .
N1 Ti1 Cl1 89.49(6) 5_567 .
O1 Ti1 Cl1 89.88(7) 5_567 5_567
O1 Ti1 Cl1 90.12(7) . 5_567
N1 Ti1 Cl1 89.49(6) . 5_567
N1 Ti1 Cl1 90.51(6) 5_567 5_567
Cl1 Ti1 Cl1 180.0 . 5_567
C9 O1 Ti1 138.06(17) . .
C7 N1 C6 121.8(2) . .
C7 N1 Ti1 125.51(17) . .
C6 N1 Ti1 112.59(15) . .
C6 C1 C2 119.4(3) . .
C6 C1 H1 120.3 . .
C2 C1 H1 120.3 . .
C3 C2 C1 120.1(3) . .
C3 C2 H2 120.0 . .
C1 C2 H2 120.0 . .
C4 C3 C2 120.2(3) . .
C4 C3 H3 119.9 . .
C2 C3 H3 119.9 . .
C3 C4 C5 120.7(3) . .
C3 C4 H4 119.7 . .
C5 C4 H4 119.7 . .
C6 C5 C4 119.1(3) . .
C6 C5 H5 120.5 . .
C4 C5 H5 120.5 . .
C1 C6 C5 120.6(3) . .
C1 C6 N1 119.7(3) . .
C5 C6 N1 119.4(3) . .
N1 C7 C8 125.5(2) . .
N1 C7 C16 119.3(2) . .
C8 C7 C16 115.2(2) . .
C9 C8 C7 123.7(3) . .
C9 C8 H8 118.1 . .
C7 C8 H8 118.1 . .
O1 C9 C8 122.7(2) . .
O1 C9 C10 114.7(2) . .
C8 C9 C10 122.6(2) . .
C11 C10 C15 117.4(2) . .
C11 C10 C9 122.1(3) . .
C15 C10 C9 120.4(2) . .
C12 C11 C10 121.6(3) . .
C12 C11 Cl2 117.9(3) . .
C10 C11 Cl2 120.5(2) . .
C11 C12 C13 119.4(3) . .
C11 C12 H12 120.3 . .
C13 C12 H12 120.3 . .
C14 C13 C12 120.6(3) . .
C14 C13 H13 119.7 . .
C12 C13 H13 119.7 . .
C15 C14 C13 119.0(3) . .
C15 C14 H14 120.5 . .
C13 C14 H14 120.5 . .
C14 C15 C10 122.0(3) . .
C14 C15 Cl3 118.6(2) . .
C10 C15 Cl3 119.4(2) . .
F3 C16 F1 105.9(3) . .
F3 C16 F2 106.9(2) . .
F1 C16 F2 108.9(3) . .
F3 C16 C7 112.8(3) . .
F1 C16 C7 112.1(2) . .
F2 C16 C7 110.0(3) . .

loop_
_geom_bond_atom_site_label_1
_geom_bond_atom_site_label_2
_geom_bond_distance
_geom_bond_site_symmetry_2
Ti1 O1 1.8937(18) 5_567
Ti1 O1 1.8937(18) .
Ti1 N1 2.145(2) .
Ti1 N1 2.145(2) 5_567
Ti1 Cl1 2.2995(7) .
Ti1 Cl1 2.2995(7) 5_567
O1 C9 1.287(3) .
N1 C7 1.311(4) .
N1 C6 1.442(3) .
Cl2 C11 1.740(3) .
Cl3 C15 1.736(3) .
F1 C16 1.314(4) .
F2 C16 1.342(4) .
F3 C16 1.311(4) .
C1 C6 1.379(4) .
C1 C2 1.391(5) .
C1 H1 0.9500 .
C2 C3 1.379(6) .
C2 H2 0.9500 .
C3 C4 1.360(6) .
C3 H3 0.9500 .
C4 C5 1.393(4) .
C4 H4 0.9500 .
C5 C6 1.381(4) .
C5 H5 0.9500 .
C7 C8 1.415(4) .
C7 C16 1.550(4) .
C8 C9 1.360(4) .
C8 H8 0.9500 .
C9 C10 1.500(4) .
C10 C11 1.393(4) .
C10 C15 1.394(4) .
C11 C12 1.384(4) .
C12 C13 1.386(5) .
C12 H12 0.9500 .
C13 C14 1.385(5) .
C13 H13 0.9500 .
C14 C15 1.384(4) .
C14 H14 0.9500 .
